data_1519136
loop_
_publ_author_name
'Bochmann, Manfred'
'Coles, Simon J.'
'Hursthouse, Michael B.'

_publ_section_title
;
 C13H27HfSi2, C19H3BF15, C7H8
;
_journal_name_full 'Crystal Structure Report Archive'
_journal_page_first 1200
_journal_year 1994
_chemical_formula_moiety 'C13 H27 Hf Si2, C19 H3 B F15, C7 H8 '
_chemical_formula_sum 'C39 H38 B F15 Hf Si2'
_chemical_formula_weight 1037.17
_space_group_IT_number 2
_symmetry_cell_setting triclinic
_symmetry_space_group_name_Hall '-P 1'
_symmetry_space_group_name_H-M 'P -1'
_atom_sites_solution_hydrogens geom
_atom_sites_solution_primary direct
_atom_sites_solution_secondary difmap
_cell_angle_alpha 95.06(4)
_cell_angle_beta 95.64(5)
_cell_angle_gamma 105.50(3)
_cell_formula_units_Z 2
_cell_length_a 11.289(7)
_cell_length_b 12.891(8)
_cell_length_c 14.531(8)
_cell_measurement_temperature 120(2)
_cell_volume 2013(2)
_computing_cell_refinement REFINE
_computing_data_collection 'MADNES (Pflugrath & Messerschmidt, 1989)'
_computing_data_reduction 'ABSURD (Karaulov, 1992)'
_computing_publication_material SHELXL97
_computing_structure_refinement 'SHELXL97 (Sheldrick, 2008)'
_computing_structure_solution 'SIR92 (Altomare, Cascarano, Giacovazzo & Guagliardi, 1993)'
_diffrn_ambient_temperature 120(2)
_diffrn_measured_fraction_theta_full 0.803
_diffrn_measured_fraction_theta_max 0.803
_diffrn_measurement_device_type 'Delft instruments FAST area detector'
_diffrn_measurement_method 'Intensity measurements as described by Darr, Drake, Hursthouse & Malik (1993)'
_diffrn_radiation_monochromator graphite
_diffrn_radiation_source 'rotating anode generator'
_diffrn_radiation_type MoK\a
_diffrn_radiation_wavelength 0.71069
_diffrn_reflns_av_R_equivalents 0.0712
_diffrn_reflns_av_sigmaI/netI 0.0766
_diffrn_reflns_limit_h_max 12
_diffrn_reflns_limit_h_min -12
_diffrn_reflns_limit_k_max 13
_diffrn_reflns_limit_k_min -14
_diffrn_reflns_limit_l_max 12
_diffrn_reflns_limit_l_min -16
_diffrn_reflns_number 8731
_diffrn_reflns_theta_full 24.96
_diffrn_reflns_theta_max 24.96
_diffrn_reflns_theta_min 2.21
_exptl_absorpt_coefficient_mu 2.749
_exptl_absorpt_correction_T_max 0.5028
_exptl_absorpt_correction_T_min 0.4378
_exptl_absorpt_correction_type multi-scan
_exptl_absorpt_process_details 'SORTAV (R.H.Blessing, 1995, 1997)'
_exptl_crystal_colour unk
_exptl_crystal_density_diffrn 1.711
_exptl_crystal_density_method 'not measured'
_exptl_crystal_description unk
_exptl_crystal_F_000 1024
_exptl_crystal_size_max 0.36
_exptl_crystal_size_mid 0.29
_exptl_crystal_size_min 0.29
_refine_diff_density_max 1.513
_refine_diff_density_min -1.258
_refine_diff_density_rms 0.159
_refine_ls_extinction_method none
_refine_ls_goodness_of_fit_ref 1.023
_refine_ls_hydrogen_treatment constr
_refine_ls_matrix_type full
_refine_ls_number_parameters 533
_refine_ls_number_reflns 5678
_refine_ls_number_restraints 0
_refine_ls_restrained_S_all 1.023
_refine_ls_R_factor_all 0.0451
_refine_ls_R_factor_gt 0.0396
_refine_ls_shift/su_max 0.000
_refine_ls_shift/su_mean 0.000
_refine_ls_structure_factor_coef Fsqd
_refine_ls_weighting_details 'calc w=1/[\s^2^(Fo^2^)+(0.0487P)^2^+0.0000P] where P=(Fo^2^+2Fc^2^)/3'
_refine_ls_weighting_scheme calc
_refine_ls_wR_factor_gt 0.0958
_refine_ls_wR_factor_ref 0.0971
_reflns_number_gt 5010
_reflns_number_total 5678
_reflns_threshold_expression >2\s(I)
_cod_data_source_file eCrystal-1200.cif
_cod_data_source_block 94src242
_cod_depositor_comments
;
Citation :
Bochmann, Manfred and Coles, Simon J. and Hursthouse, Michael B. (1994) 
University of Southampton, Crystal Structure Report Archive. 
(doi:10.5258/ecrystals/1200)

http://ecrystals.chem.soton.ac.uk/1200/
;
_cod_original_sg_symbol_H-M P-1
_cod_database_code 1519136

loop_
_symmetry_equiv_pos_as_xyz
'x, y, z'
'-x, -y, -z'

loop_
_atom_site_label
_atom_site_type_symbol
_atom_site_fract_x
_atom_site_fract_y
_atom_site_fract_z
_atom_site_U_iso_or_equiv
_atom_site_adp_type
_atom_site_occupancy
_atom_site_symmetry_multiplicity
_atom_site_calc_flag
_atom_site_refinement_flags
_atom_site_disorder_assembly
_atom_site_disorder_group
Hf1 Hf 0.08082(2) 0.76266(2) 0.332319(17) 0.01850(11) Uani 1 1 d . . .
Si1 Si 0.32606(16) 0.59591(15) 0.37727(12) 0.0222(4) Uani 1 1 d . . .
Si2 Si 0.32775(16) 1.04732(15) 0.33153(12) 0.0223(4) Uani 1 1 d . . .
F1 F 0.9672(3) 0.0516(3) 0.1300(2) 0.0260(9) Uani 1 1 d . . .
F2 F 1.1616(3) 0.0710(3) 0.0401(3) 0.0305(9) Uani 1 1 d . . .
F3 F 1.2734(3) 0.2645(3) -0.0193(2) 0.0301(9) Uani 1 1 d . . .
F4 F 1.1847(3) 0.4372(3) 0.0144(3) 0.0306(9) Uani 1 1 d . . .
F5 F 0.9882(3) 0.4205(3) 0.1044(2) 0.0234(8) Uani 1 1 d . . .
F6 F 0.7117(3) 0.0910(3) 0.0219(2) 0.0247(9) Uani 1 1 d . . .
F7 F 0.5545(3) -0.1071(3) 0.0089(3) 0.0325(10) Uani 1 1 d . . .
F8 F 0.5191(4) -0.2106(3) 0.1654(3) 0.0409(11) Uani 1 1 d . . .
F9 F 0.6477(4) -0.1102(3) 0.3328(3) 0.0419(11) Uani 1 1 d . . .
F10 F 0.8054(4) 0.0846(3) 0.3459(2) 0.0355(10) Uani 1 1 d . . .
F11 F 0.6822(3) 0.2741(3) 0.3119(2) 0.0305(9) Uani 1 1 d . . .
F12 F 0.4998(4) 0.3625(3) 0.2786(3) 0.0373(10) Uani 1 1 d . . .
F13 F 0.4499(3) 0.4266(3) 0.1100(3) 0.0341(10) Uani 1 1 d . . .
F14 F 0.5890(3) 0.3940(3) -0.0290(2) 0.0308(9) Uani 1 1 d . . .
F15 F 0.7764(3) 0.3096(3) 0.0021(2) 0.0242(8) Uani 1 1 d . . .
B1 B 0.8523(7) 0.2280(6) 0.1893(5) 0.0189(16) Uani 1 1 d . . .
C1 C 0.9374(6) 0.2811(5) 0.2881(4) 0.0262(16) Uani 1 1 d . . .
H1A H 0.8863 0.2688 0.3390 0.039 Uiso 1 1 calc R . .
H1B H 0.9720 0.3593 0.2870 0.039 Uiso 1 1 calc R . .
H1C H 1.0051 0.2473 0.2977 0.039 Uiso 1 1 calc R . .
C2 C 0.9592(5) 0.2325(5) 0.1177(4) 0.0158(14) Uani 1 1 d . . .
C3 C 1.0132(6) 0.1504(5) 0.0996(4) 0.0200(15) Uani 1 1 d . . .
C4 C 1.1171(6) 0.1574(5) 0.0539(4) 0.0202(15) Uani 1 1 d . . .
C5 C 1.1760(6) 0.2530(5) 0.0243(4) 0.0218(15) Uani 1 1 d . . .
C6 C 1.1296(5) 0.3418(5) 0.0415(4) 0.0214(15) Uani 1 1 d . . .
C7 C 1.0240(6) 0.3292(5) 0.0871(4) 0.0189(14) Uani 1 1 d . . .
C8 C 0.7642(5) 0.1005(5) 0.1848(4) 0.0189(14) Uani 1 1 d . . .
C9 C 0.6974(6) 0.0446(5) 0.1026(4) 0.0195(14) Uani 1 1 d . . .
C10 C 0.6175(6) -0.0580(5) 0.0922(4) 0.0225(15) Uani 1 1 d . . .
C11 C 0.5999(6) -0.1101(5) 0.1716(5) 0.0278(16) Uani 1 1 d . . .
C12 C 0.6632(6) -0.0603(5) 0.2552(4) 0.0240(15) Uani 1 1 d . . .
C13 C 0.7430(6) 0.0426(5) 0.2606(4) 0.0229(15) Uani 1 1 d . . .
C14 C 0.7463(6) 0.2910(5) 0.1608(4) 0.0185(14) Uani 1 1 d . . .
C15 C 0.6690(6) 0.3080(5) 0.2263(4) 0.0241(15) Uani 1 1 d . . .
C16 C 0.5711(6) 0.3509(5) 0.2109(5) 0.0256(16) Uani 1 1 d . . .
C17 C 0.5433(6) 0.3817(5) 0.1252(5) 0.0258(16) Uani 1 1 d . . .
C18 C 0.6155(6) 0.3677(5) 0.0563(4) 0.0216(15) Uani 1 1 d . . .
C19 C 0.7126(6) 0.3235(5) 0.0760(4) 0.0217(15) Uani 1 1 d . . .
C20 C 0.2831(6) 0.7281(5) 0.3879(4) 0.0214(15) Uani 1 1 d . . .
C21 C 0.2424(5) 0.7757(5) 0.4651(4) 0.0217(15) Uani 1 1 d . . .
H21 H 0.2195 0.7411 0.5183 0.026 Uiso 1 1 calc R . .
C22 C 0.2404(6) 0.8828(5) 0.4517(4) 0.0208(15) Uani 1 1 d . . .
H22 H 0.2157 0.9312 0.4939 0.025 Uiso 1 1 calc R . .
C23 C 0.2817(5) 0.9055(5) 0.3644(4) 0.0178(14) Uani 1 1 d . . .
C24 C 0.3091(5) 0.8100(5) 0.3264(4) 0.0188(14) Uani 1 1 d . . .
H24 H 0.3401 0.8018 0.2685 0.023 Uiso 1 1 calc R . .
C25 C 0.2658(7) 0.5179(6) 0.2607(5) 0.0338(18) Uani 1 1 d . . .
H25A H 0.1753 0.5020 0.2509 0.051 Uiso 1 1 calc R . .
H25B H 0.2891 0.4499 0.2571 0.051 Uiso 1 1 calc R . .
H25C H 0.3012 0.5608 0.2125 0.051 Uiso 1 1 calc R . .
C26 C 0.2659(7) 0.5168(6) 0.4725(5) 0.0393(19) Uani 1 1 d . . .
H26A H 0.1751 0.4936 0.4620 0.059 Uiso 1 1 calc R . .
H26B H 0.2936 0.5623 0.5325 0.059 Uiso 1 1 calc R . .
H26C H 0.2973 0.4529 0.4730 0.059 Uiso 1 1 calc R . .
C27 C 0.4982(6) 0.6305(6) 0.3910(6) 0.042(2) Uani 1 1 d . . .
H27A H 0.5299 0.6799 0.3458 0.064 Uiso 1 1 calc R . .
H27B H 0.5240 0.5642 0.3801 0.064 Uiso 1 1 calc R . .
H27C H 0.5315 0.6659 0.4543 0.064 Uiso 1 1 calc R . .
C28 C 0.2025(7) 1.1146(6) 0.3434(5) 0.0376(19) Uani 1 1 d . . .
H28A H 0.2319 1.1903 0.3314 0.056 Uiso 1 1 calc R . .
H28B H 0.1796 1.1123 0.4067 0.056 Uiso 1 1 calc R . .
H28C H 0.1300 1.0768 0.2984 0.056 Uiso 1 1 calc R . .
C29 C 0.3720(6) 1.0477(5) 0.2121(4) 0.0249(15) Uani 1 1 d . . .
H29A H 0.3927 1.1220 0.1957 0.037 Uiso 1 1 calc R . .
H29B H 0.3025 1.0019 0.1680 0.037 Uiso 1 1 calc R . .
H29C H 0.4441 1.0193 0.2094 0.037 Uiso 1 1 calc R . .
C30 C 0.4644(7) 1.1193(6) 0.4169(5) 0.0367(19) Uani 1 1 d . . .
H30A H 0.4390 1.1244 0.4794 0.055 Uiso 1 1 calc R . .
H30B H 0.4995 1.1923 0.4004 0.055 Uiso 1 1 calc R . .
H30C H 0.5269 1.0792 0.4161 0.055 Uiso 1 1 calc R . .
C31 C 0.0600(6) 0.6678(5) 0.1572(4) 0.0201(14) Uani 1 1 d . . .
H31 H 0.1062 0.6183 0.1419 0.024 Uiso 1 1 calc R . .
C32 C 0.1097(6) 0.7789(5) 0.1527(4) 0.0188(14) Uani 1 1 d . . .
H32 H 0.1891 0.8056 0.1333 0.023 Uiso 1 1 calc R . .
C33 C 0.0417(6) 0.8486(5) 0.1769(4) 0.0212(15) Uani 1 1 d . . .
H33 H 0.0757 0.9242 0.1753 0.025 Uiso 1 1 calc R . .
C34 C -0.0760(6) 0.8111(5) 0.2038(4) 0.0239(15) Uani 1 1 d . . .
H34 H -0.1203 0.8612 0.2214 0.029 Uiso 1 1 calc R . .
C35 C -0.1291(6) 0.7005(5) 0.2049(4) 0.0235(15) Uani 1 1 d . . .
C36 C -0.0578(6) 0.6303(5) 0.1844(4) 0.0208(15) Uani 1 1 d . . .
H36 H -0.0901 0.5552 0.1890 0.025 Uiso 1 1 calc R . .
C37 C -0.2586(6) 0.6577(6) 0.2292(5) 0.0323(17) Uani 1 1 d . . .
H37A H -0.3180 0.6421 0.1724 0.049 Uiso 1 1 calc R . .
H37B H -0.2772 0.7122 0.2725 0.049 Uiso 1 1 calc R . .
H37C H -0.2650 0.5911 0.2584 0.049 Uiso 1 1 calc R . .
C38 C -0.0041(6) 0.6046(6) 0.3853(5) 0.0334(19) Uani 1 1 d . . .
H38A H 0.0205 0.6109 0.4526 0.050 Uiso 1 1 calc R . .
H38B H 0.0247 0.5471 0.3538 0.050 Uiso 1 1 calc R . .
H38C H -0.0946 0.5867 0.3725 0.050 Uiso 1 1 calc R . .
C39 C -0.0295(6) 0.8520(6) 0.4122(5) 0.0323(17) Uani 1 1 d . . .
H39A H -0.1177 0.8227 0.3886 0.048 Uiso 1 1 calc R . .
H39B H -0.0024 0.9292 0.4045 0.048 Uiso 1 1 calc R . .
H39C H -0.0166 0.8430 0.4784 0.048 Uiso 1 1 calc R . .

loop_
_atom_site_aniso_label
_atom_site_aniso_U_11
_atom_site_aniso_U_22
_atom_site_aniso_U_33
_atom_site_aniso_U_23
_atom_site_aniso_U_13
_atom_site_aniso_U_12
Hf1 0.01551(16) 0.02148(17) 0.01855(18) 0.00165(11) 0.00657(10) 0.00392(11)
Si1 0.0177(9) 0.0228(10) 0.0287(11) 0.0082(8) 0.0067(7) 0.0071(8)
Si2 0.0203(10) 0.0205(10) 0.0246(11) 0.0008(8) 0.0034(7) 0.0035(8)
F1 0.026(2) 0.020(2) 0.038(2) 0.0101(17) 0.0126(16) 0.0118(17)
F2 0.030(2) 0.032(2) 0.036(2) -0.0005(18) 0.0081(16) 0.0198(19)
F3 0.015(2) 0.041(3) 0.029(2) 0.0079(18) 0.0039(15) -0.0031(18)
F4 0.026(2) 0.022(2) 0.041(2) 0.0054(17) 0.0125(17) -0.0019(18)
F5 0.023(2) 0.0130(19) 0.035(2) -0.0002(15) 0.0091(15) 0.0059(16)
F6 0.029(2) 0.026(2) 0.018(2) 0.0017(16) 0.0016(15) 0.0049(17)
F7 0.024(2) 0.020(2) 0.048(3) -0.0077(18) 0.0020(17) 0.0001(17)
F8 0.035(2) 0.023(2) 0.062(3) 0.006(2) 0.020(2) -0.0017(19)
F9 0.054(3) 0.030(2) 0.046(3) 0.017(2) 0.028(2) 0.007(2)
F10 0.054(3) 0.031(2) 0.021(2) 0.0073(17) 0.0104(18) 0.009(2)
F11 0.036(2) 0.043(3) 0.023(2) 0.0115(18) 0.0163(16) 0.021(2)
F12 0.034(2) 0.047(3) 0.043(3) 0.006(2) 0.0207(18) 0.024(2)
F13 0.025(2) 0.038(2) 0.046(3) 0.0068(19) 0.0065(17) 0.0184(19)
F14 0.029(2) 0.033(2) 0.031(2) 0.0124(18) -0.0011(16) 0.0068(18)
F15 0.028(2) 0.029(2) 0.019(2) 0.0030(16) 0.0107(15) 0.0118(17)
B1 0.021(4) 0.017(4) 0.022(4) 0.002(3) 0.006(3) 0.010(3)
C1 0.029(4) 0.024(4) 0.025(4) 0.004(3) 0.004(3) 0.006(3)
C2 0.018(3) 0.016(3) 0.013(3) 0.001(2) 0.005(2) 0.002(3)
C3 0.018(3) 0.016(4) 0.024(4) 0.006(3) -0.002(3) 0.003(3)
C4 0.020(3) 0.023(4) 0.021(4) -0.003(3) -0.001(3) 0.015(3)
C5 0.019(4) 0.033(4) 0.015(4) -0.006(3) 0.000(3) 0.014(3)
C6 0.013(3) 0.026(4) 0.021(4) 0.006(3) 0.000(2) -0.002(3)
C7 0.020(3) 0.018(4) 0.019(4) 0.000(3) 0.003(3) 0.005(3)
C8 0.017(3) 0.021(4) 0.024(4) 0.009(3) 0.010(3) 0.010(3)
C9 0.016(3) 0.023(4) 0.022(4) 0.001(3) 0.007(3) 0.009(3)
C10 0.015(3) 0.023(4) 0.030(4) -0.003(3) 0.008(3) 0.007(3)
C11 0.019(4) 0.014(4) 0.051(5) 0.006(3) 0.016(3) 0.002(3)
C12 0.028(4) 0.025(4) 0.026(4) 0.009(3) 0.017(3) 0.012(3)
C13 0.029(4) 0.023(4) 0.019(4) 0.000(3) 0.004(3) 0.010(3)
C14 0.020(3) 0.014(3) 0.020(4) -0.002(3) 0.006(3) 0.003(3)
C15 0.025(4) 0.021(4) 0.025(4) 0.002(3) 0.008(3) 0.004(3)
C16 0.026(4) 0.025(4) 0.030(4) 0.002(3) 0.016(3) 0.009(3)
C17 0.019(4) 0.015(4) 0.042(5) 0.001(3) 0.000(3) 0.004(3)
C18 0.021(4) 0.014(3) 0.026(4) 0.001(3) -0.001(3) 0.000(3)
C19 0.023(4) 0.018(4) 0.022(4) -0.002(3) 0.007(3) 0.001(3)
C20 0.015(3) 0.024(4) 0.024(4) 0.005(3) 0.005(3) 0.003(3)
C21 0.018(3) 0.034(4) 0.014(4) 0.006(3) 0.003(3) 0.007(3)
C22 0.023(4) 0.026(4) 0.009(4) -0.003(3) 0.001(3) 0.003(3)
C23 0.016(3) 0.023(4) 0.014(4) 0.000(3) 0.001(2) 0.006(3)
C24 0.005(3) 0.026(4) 0.024(4) 0.006(3) 0.005(2) -0.002(3)
C25 0.038(4) 0.033(4) 0.036(5) 0.003(3) 0.009(3) 0.019(4)
C26 0.042(5) 0.039(5) 0.052(5) 0.026(4) 0.019(4) 0.027(4)
C27 0.020(4) 0.034(5) 0.073(6) 0.010(4) 0.004(3) 0.007(4)
C28 0.044(5) 0.027(4) 0.043(5) 0.002(3) 0.018(4) 0.008(4)
C29 0.024(4) 0.024(4) 0.027(4) 0.006(3) 0.010(3) 0.004(3)
C30 0.036(4) 0.034(5) 0.030(4) 0.003(3) -0.002(3) -0.005(4)
C31 0.022(3) 0.027(4) 0.012(3) 0.001(3) 0.001(2) 0.009(3)
C32 0.018(3) 0.018(4) 0.020(4) 0.001(3) 0.001(2) 0.004(3)
C33 0.021(4) 0.018(4) 0.021(4) -0.001(3) -0.001(3) 0.003(3)
C34 0.019(4) 0.028(4) 0.026(4) -0.001(3) 0.005(3) 0.008(3)
C35 0.020(4) 0.027(4) 0.025(4) 0.002(3) 0.005(3) 0.009(3)
C36 0.020(3) 0.013(3) 0.025(4) -0.003(3) 0.004(3) 0.000(3)
C37 0.021(4) 0.035(4) 0.037(4) -0.001(3) 0.010(3) -0.001(3)
C38 0.021(4) 0.045(5) 0.031(4) 0.022(3) 0.003(3) -0.002(3)
C39 0.021(4) 0.036(4) 0.042(5) 0.000(3) 0.012(3) 0.010(3)

loop_
_atom_type_symbol
_atom_type_description
_atom_type_scat_dispersion_real
_atom_type_scat_dispersion_imag
_atom_type_scat_source
C C 0.0033 0.0016 'International Tables Vol C Tables 4.2.6.8 and 6.1.1.4'
H H 0.0000 0.0000 'International Tables Vol C Tables 4.2.6.8 and 6.1.1.4'
B B 0.0013 0.0007 'International Tables Vol C Tables 4.2.6.8 and 6.1.1.4'
F F 0.0171 0.0103 'International Tables Vol C Tables 4.2.6.8 and 6.1.1.4'
Si Si 0.0817 0.0704 'International Tables Vol C Tables 4.2.6.8 and 6.1.1.4'
Hf Hf -0.5830 6.1852 'International Tables Vol C Tables 4.2.6.8 and 6.1.1.4'

loop_
_geom_angle_atom_site_label_1
_geom_angle_atom_site_label_2
_geom_angle_atom_site_label_3
_geom_angle
_geom_angle_site_symmetry_1
_geom_angle_site_symmetry_3
C39 Hf1 C38 93.5(3) . .
C39 Hf1 C22 77.6(2) . .
C38 Hf1 C22 110.5(2) . .
C39 Hf1 C23 97.1(2) . .
C38 Hf1 C23 136.3(2) . .
C22 Hf1 C23 33.4(2) . .
C39 Hf1 C21 95.5(2) . .
C38 Hf1 C21 81.7(2) . .
C22 Hf1 C21 33.3(2) . .
C23 Hf1 C21 55.3(2) . .
C39 Hf1 C24 129.4(2) . .
C38 Hf1 C24 116.3(2) . .
C22 Hf1 C24 54.5(2) . .
C23 Hf1 C24 33.3(2) . .
C21 Hf1 C24 54.0(2) . .
C39 Hf1 C20 128.0(2) . .
C38 Hf1 C20 84.4(2) . .
C22 Hf1 C20 55.3(2) . .
C23 Hf1 C20 56.0(2) . .
C21 Hf1 C20 32.7(2) . .
C24 Hf1 C20 33.22(19) . .
C39 Hf1 C33 93.9(2) . .
C38 Hf1 C33 134.7(2) . .
C22 Hf1 C33 114.7(2) . .
C23 Hf1 C33 86.72(19) . .
C21 Hf1 C33 141.7(2) . .
C24 Hf1 C33 92.2(2) . .
C20 Hf1 C33 123.5(2) . .
C39 Hf1 C34 74.5(2) . .
C38 Hf1 C34 111.9(2) . .
C22 Hf1 C34 130.0(2) . .
C23 Hf1 C34 111.8(2) . .
C21 Hf1 C34 163.2(2) . .
C24 Hf1 C34 122.6(2) . .
C20 Hf1 C34 152.8(2) . .
C33 Hf1 C34 30.34(19) . .
C39 Hf1 C32 123.7(2) . .
C38 Hf1 C32 122.9(2) . .
C22 Hf1 C32 118.2(2) . .
C23 Hf1 C32 84.81(19) . .
C21 Hf1 C32 128.2(2) . .
C24 Hf1 C32 74.4(2) . .
C20 Hf1 C32 99.4(2) . .
C33 Hf1 C32 29.84(19) . .
C34 Hf1 C32 53.59(19) . .
C39 Hf1 C31 135.6(2) . .
C38 Hf1 C31 92.6(2) . .
C22 Hf1 C31 139.3(2) . .
C23 Hf1 C31 108.1(2) . .
C21 Hf1 C31 128.9(2) . .
C24 Hf1 C31 85.6(2) . .
C20 Hf1 C31 96.4(2) . .
C33 Hf1 C31 53.2(2) . .
C34 Hf1 C31 62.5(2) . .
C32 Hf1 C31 30.29(18) . .
C39 Hf1 C36 112.3(2) . .
C38 Hf1 C36 73.9(2) . .
C22 Hf1 C36 169.3(2) . .
C23 Hf1 C36 137.41(19) . .
C21 Hf1 C36 143.6(2) . .
C24 Hf1 C36 114.8(2) . .
C20 Hf1 C36 116.8(2) . .
C33 Hf1 C36 62.04(19) . .
C34 Hf1 C36 52.8(2) . .
C32 Hf1 C36 53.49(19) . .
C31 Hf1 C36 30.12(18) . .
C25 Si1 C27 108.3(4) . .
C25 Si1 C26 111.6(4) . .
C27 Si1 C26 109.8(4) . .
C25 Si1 C20 111.1(3) . .
C27 Si1 C20 107.1(3) . .
C26 Si1 C20 108.8(3) . .
C29 Si2 C30 109.8(3) . .
C29 Si2 C28 111.0(3) . .
C30 Si2 C28 109.2(4) . .
C29 Si2 C23 110.9(3) . .
C30 Si2 C23 104.5(3) . .
C28 Si2 C23 111.3(3) . .
C1 B1 C14 112.8(5) . .
C1 B1 C2 101.6(5) . .
C14 B1 C2 115.9(5) . .
C1 B1 C8 116.5(5) . .
C14 B1 C8 101.1(5) . .
C2 B1 C8 109.5(5) . .
B1 C1 H1A 109.5 . .
B1 C1 H1B 109.5 . .
H1A C1 H1B 109.5 . .
B1 C1 H1C 109.5 . .
H1A C1 H1C 109.5 . .
H1B C1 H1C 109.5 . .
C3 C2 C7 111.9(6) . .
C3 C2 B1 124.0(6) . .
C7 C2 B1 122.5(6) . .
F1 C3 C2 120.2(6) . .
F1 C3 C4 113.8(5) . .
C2 C3 C4 126.0(6) . .
F2 C4 C5 119.6(6) . .
F2 C4 C3 120.5(6) . .
C5 C4 C3 119.9(6) . .
F3 C5 C4 122.7(6) . .
F3 C5 C6 118.9(6) . .
C4 C5 C6 118.3(6) . .
F4 C6 C5 120.5(6) . .
F4 C6 C7 120.5(6) . .
C5 C6 C7 119.0(6) . .
F5 C7 C2 120.0(5) . .
F5 C7 C6 115.1(5) . .
C2 C7 C6 124.9(6) . .
C9 C8 C13 113.1(6) . .
C9 C8 B1 121.2(5) . .
C13 C8 B1 125.6(6) . .
F6 C9 C10 114.9(5) . .
F6 C9 C8 119.3(5) . .
C10 C9 C8 125.8(6) . .
F7 C10 C9 122.2(6) . .
F7 C10 C11 120.2(6) . .
C9 C10 C11 117.6(6) . .
C12 C11 F8 120.2(6) . .
C12 C11 C10 119.9(6) . .
F8 C11 C10 119.9(6) . .
F9 C12 C11 120.6(6) . .
F9 C12 C13 120.0(6) . .
C11 C12 C13 119.5(6) . .
F10 C13 C12 115.6(6) . .
F10 C13 C8 120.3(6) . .
C12 C13 C8 124.1(6) . .
C19 C14 C15 111.6(6) . .
C19 C14 B1 129.7(6) . .
C15 C14 B1 118.5(5) . .
F11 C15 C16 114.3(6) . .
F11 C15 C14 120.2(6) . .
C16 C15 C14 125.4(6) . .
F12 C16 C15 121.1(6) . .
F12 C16 C17 119.0(6) . .
C15 C16 C17 119.9(6) . .
F13 C17 C16 120.5(6) . .
F13 C17 C18 121.1(6) . .
C16 C17 C18 118.4(6) . .
F14 C18 C17 120.1(6) . .
F14 C18 C19 120.9(6) . .
C17 C18 C19 119.0(6) . .
F15 C19 C18 114.7(5) . .
F15 C19 C14 119.6(6) . .
C18 C19 C14 125.7(6) . .
C21 C20 C24 105.5(6) . .
C21 C20 Si1 127.4(5) . .
C24 C20 Si1 126.1(5) . .
C21 C20 Hf1 72.5(4) . .
C24 C20 Hf1 72.8(3) . .
Si1 C20 Hf1 128.4(3) . .
C20 C21 C22 109.9(5) . .
C20 C21 Hf1 74.8(3) . .
C22 C21 Hf1 72.7(3) . .
C20 C21 H21 125.0 . .
C22 C21 H21 125.0 . .
Hf1 C21 H21 119.2 . .
C21 C22 C23 108.4(6) . .
C21 C22 Hf1 74.1(3) . .
C23 C22 Hf1 74.0(3) . .
C21 C22 H22 125.8 . .
C23 C22 H22 125.8 . .
Hf1 C22 H22 118.1 . .
C22 C23 C24 105.8(6) . .
C22 C23 Si2 122.1(5) . .
C24 C23 Si2 130.1(5) . .
C22 C23 Hf1 72.6(3) . .
C24 C23 Hf1 73.9(3) . .
Si2 C23 Hf1 130.7(3) . .
C23 C24 C20 110.3(6) . .
C23 C24 Hf1 72.8(3) . .
C20 C24 Hf1 74.0(3) . .
C23 C24 H24 124.8 . .
C20 C24 H24 124.8 . .
Hf1 C24 H24 120.0 . .
Si1 C25 H25A 109.5 . .
Si1 C25 H25B 109.5 . .
H25A C25 H25B 109.5 . .
Si1 C25 H25C 109.5 . .
H25A C25 H25C 109.5 . .
H25B C25 H25C 109.5 . .
Si1 C26 H26A 109.5 . .
Si1 C26 H26B 109.5 . .
H26A C26 H26B 109.5 . .
Si1 C26 H26C 109.5 . .
H26A C26 H26C 109.5 . .
H26B C26 H26C 109.5 . .
Si1 C27 H27A 109.5 . .
Si1 C27 H27B 109.5 . .
H27A C27 H27B 109.5 . .
Si1 C27 H27C 109.5 . .
H27A C27 H27C 109.5 . .
H27B C27 H27C 109.5 . .
Si2 C28 H28A 109.5 . .
Si2 C28 H28B 109.5 . .
H28A C28 H28B 109.5 . .
Si2 C28 H28C 109.5 . .
H28A C28 H28C 109.5 . .
H28B C28 H28C 109.5 . .
Si2 C29 H29A 109.5 . .
Si2 C29 H29B 109.5 . .
H29A C29 H29B 109.5 . .
Si2 C29 H29C 109.5 . .
H29A C29 H29C 109.5 . .
H29B C29 H29C 109.5 . .
Si2 C30 H30A 109.5 . .
Si2 C30 H30B 109.5 . .
H30A C30 H30B 109.5 . .
Si2 C30 H30C 109.5 . .
H30A C30 H30C 109.5 . .
H30B C30 H30C 109.5 . .
C36 C31 C32 119.5(6) . .
C36 C31 Hf1 75.2(4) . .
C32 C31 Hf1 74.7(4) . .
C36 C31 H31 120.2 . .
C32 C31 H31 120.2 . .
Hf1 C31 H31 121.0 . .
C33 C32 C31 118.9(6) . .
C33 C32 Hf1 73.9(4) . .
C31 C32 Hf1 75.0(3) . .
C33 C32 H32 120.6 . .
C31 C32 H32 120.6 . .
Hf1 C32 H32 121.9 . .
C32 C33 C34 121.5(6) . .
C32 C33 Hf1 76.3(4) . .
C34 C33 Hf1 75.8(4) . .
C32 C33 H33 119.2 . .
C34 C33 H33 119.2 . .
Hf1 C33 H33 119.6 . .
C35 C34 C33 120.4(6) . .
C35 C34 Hf1 78.0(4) . .
C33 C34 Hf1 73.9(4) . .
C35 C34 H34 119.8 . .
C33 C34 H34 119.8 . .
Hf1 C34 H34 119.3 . .
C34 C35 C36 117.9(6) . .
C34 C35 C37 121.3(6) . .
C36 C35 C37 120.8(6) . .
C34 C35 Hf1 72.3(4) . .
C36 C35 Hf1 72.9(3) . .
C37 C35 Hf1 124.5(4) . .
C35 C36 C31 121.6(6) . .
C35 C36 Hf1 77.4(4) . .
C31 C36 Hf1 74.6(3) . .
C35 C36 H36 119.2 . .
C31 C36 H36 119.2 . .
Hf1 C36 H36 119.7 . .
C35 C37 H37A 109.5 . .
C35 C37 H37B 109.5 . .
H37A C37 H37B 109.5 . .
C35 C37 H37C 109.5 . .
H37A C37 H37C 109.5 . .
H37B C37 H37C 109.5 . .
Hf1 C38 H38A 109.5 . .
Hf1 C38 H38B 109.5 . .
H38A C38 H38B 109.5 . .
Hf1 C38 H38C 109.5 . .
H38A C38 H38C 109.5 . .
H38B C38 H38C 109.5 . .
Hf1 C39 H39A 109.5 . .
Hf1 C39 H39B 109.5 . .
H39A C39 H39B 109.5 . .
Hf1 C39 H39C 109.5 . .
H39A C39 H39C 109.5 . .
H39B C39 H39C 109.5 . .

loop_
_geom_bond_atom_site_label_1
_geom_bond_atom_site_label_2
_geom_bond_distance
_geom_bond_site_symmetry_2
Hf1 C39 2.245(7) .
Hf1 C38 2.245(7) .
Hf1 C22 2.464(6) .
Hf1 C23 2.482(6) .
Hf1 C21 2.483(6) .
Hf1 C24 2.496(6) .
Hf1 C20 2.512(6) .
Hf1 C33 2.652(6) .
Hf1 C34 2.676(6) .
Hf1 C32 2.681(6) .
Hf1 C31 2.684(6) .
Hf1 C36 2.692(6) .
Si1 C25 1.858(7) .
Si1 C27 1.860(7) .
Si1 C26 1.865(7) .
Si1 C20 1.890(7) .
Si2 C29 1.852(6) .
Si2 C30 1.853(7) .
Si2 C28 1.860(8) .
Si2 C23 1.880(7) .
F1 C3 1.370(7) .
F2 C4 1.346(7) .
F3 C5 1.303(7) .
F4 C6 1.334(7) .
F5 C7 1.355(7) .
F6 C9 1.366(7) .
F7 C10 1.352(7) .
F8 C11 1.361(7) .
F9 C12 1.349(7) .
F10 C13 1.353(7) .
F11 C15 1.361(7) .
F12 C16 1.355(7) .
F13 C17 1.342(7) .
F14 C18 1.341(7) .
F15 C19 1.376(7) .
B1 C1 1.630(9) .
B1 C14 1.657(9) .
B1 C2 1.662(9) .
B1 C8 1.670(9) .
C1 H1A 0.9800 .
C1 H1B 0.9800 .
C1 H1C 0.9800 .
C2 C3 1.375(9) .
C2 C7 1.399(8) .
C3 C4 1.390(9) .
C4 C5 1.362(9) .
C5 C6 1.395(9) .
C6 C7 1.400(9) .
C8 C9 1.378(8) .
C8 C13 1.389(9) .
C9 C10 1.374(9) .
C10 C11 1.390(9) .
C11 C12 1.358(9) .
C12 C13 1.381(9) .
C14 C19 1.386(9) .
C14 C15 1.395(9) .
C15 C16 1.370(9) .
C16 C17 1.372(9) .
C17 C18 1.381(9) .
C18 C19 1.381(9) .
C20 C21 1.406(9) .
C20 C24 1.432(8) .
C21 C22 1.417(9) .
C21 H21 0.9500 .
C22 C23 1.421(9) .
C22 H22 0.9500 .
C23 C24 1.426(9) .
C24 H24 0.9500 .
C25 H25A 0.9800 .
C25 H25B 0.9800 .
C25 H25C 0.9800 .
C26 H26A 0.9800 .
C26 H26B 0.9800 .
C26 H26C 0.9800 .
C27 H27A 0.9800 .
C27 H27B 0.9800 .
C27 H27C 0.9800 .
C28 H28A 0.9800 .
C28 H28B 0.9800 .
C28 H28C 0.9800 .
C29 H29A 0.9800 .
C29 H29B 0.9800 .
C29 H29C 0.9800 .
C30 H30A 0.9800 .
C30 H30B 0.9800 .
C30 H30C 0.9800 .
C31 C36 1.397(9) .
C31 C32 1.402(9) .
C31 H31 0.9500 .
C32 C33 1.374(9) .
C32 H32 0.9500 .
C33 C34 1.394(9) .
C33 H33 0.9500 .
C34 C35 1.393(9) .
C34 H34 0.9500 .
C35 C36 1.395(9) .
C35 C37 1.507(9) .
C36 H36 0.9500 .
C37 H37A 0.9800 .
C37 H37B 0.9800 .
C37 H37C 0.9800 .
C38 H38A 0.9800 .
C38 H38B 0.9800 .
C38 H38C 0.9800 .
C39 H39A 0.9800 .
C39 H39B 0.9800 .
C39 H39C 0.9800 .
